data_1574587
loop_
_publ_author_name
'Xue, Minying'
'To, Wai-Pong'
'Cheng, Gang'
'Zhang, Yuzhen'
'Tang, Zhou'
'Du, Lili'
'Low, Kam-Hung'
'Wan, Qingyun'
'Che, Chi-Ming'

_publ_section_title
;
 3MMLCT excited states of luminescent binuclear PdII complexes: excited
 state inner-sphere electron-transfer reactions and application
;
_journal_issue 24
_journal_name_full 'Chemical Science'
_journal_page_first 10701
_journal_page_last 10713
_journal_paper_doi 10.1039/D4SC08612K
_journal_volume 16
_journal_year 2025
_chemical_formula_moiety 'C68 H70 N6 Pt2'
_chemical_formula_sum 'C80 H98 N6 Pt2'
_chemical_formula_weight 1533.82
_space_group_crystal_system monoclinic
_space_group_IT_number 14
_space_group_name_Hall '-P 2ybc'
_space_group_name_H-M_alt 'P 1 21/c 1'
_atom_sites_solution_hydrogens geom
_audit_creation_date 2021-11-08
_audit_creation_method
;
Olex2 1.3
(compiled 2020.11.12 svn.r5f609507 for OlexSys, GUI svn.r6408)
;
_audit_update_record
;
2024-05-04 deposited with the CCDC.	2025-05-05 downloaded from the CCDC.
;
_cell_angle_alpha 90
_cell_angle_beta 97.86(2)
_cell_angle_gamma 90
_cell_formula_units_Z 4
_cell_length_a 17.465(14)
_cell_length_b 19.390(13)
_cell_length_c 20.394(17)
_cell_measurement_reflns_used 443
_cell_measurement_temperature 173(2)
_cell_measurement_theta_max 25.0071
_cell_measurement_theta_min 2.4204
_cell_volume 6841(9)
_computing_cell_refinement 'SAINT V8.34A (Bruker AXS Inc., 2013)'
_computing_data_collection 'APEX3 v2015.5-2 (Bruker-AXS, 2015)'
_computing_data_reduction 'SAINT V8.34A (Bruker AXS Inc., 2013)'
_computing_molecular_graphics 'Olex2 1.3 (Dolomanov et al., 2009)'
_computing_publication_material 'Olex2 1.3 (Dolomanov et al., 2009)'
_computing_structure_refinement 'SHELXL-2014/7 (Sheldrick, 2014)'
_computing_structure_solution 'XT, VERSION 2014/4'
_diffrn_ambient_temperature 173(2)
_diffrn_detector_area_resol_mean 10.4167
_diffrn_measured_fraction_theta_full 0.994
_diffrn_measured_fraction_theta_max 0.994
_diffrn_measurement_device_type 'Bruker D8 VENTURE FIXED-CHI PHOTON 100 CMOS'
_diffrn_measurement_method '\f and \w scans'
_diffrn_radiation_type MoK\a
_diffrn_radiation_wavelength 0.71073
_diffrn_reflns_av_R_equivalents 0.0897
_diffrn_reflns_av_unetI/netI 0.0754
_diffrn_reflns_Laue_measured_fraction_full 0.994
_diffrn_reflns_Laue_measured_fraction_max 0.994
_diffrn_reflns_limit_h_max 20
_diffrn_reflns_limit_h_min -20
_diffrn_reflns_limit_k_max 23
_diffrn_reflns_limit_k_min -23
_diffrn_reflns_limit_l_max 23
_diffrn_reflns_limit_l_min -24
_diffrn_reflns_number 70382
_diffrn_reflns_point_group_measured_fraction_full 0.994
_diffrn_reflns_point_group_measured_fraction_max 0.994
_diffrn_reflns_theta_full 25.136
_diffrn_reflns_theta_max 25.136
_diffrn_reflns_theta_min 2.191
_diffrn_source 'I\mS HB micro-focus sealed tube'
_exptl_absorpt_coefficient_mu 4.134
_exptl_absorpt_correction_T_max 0.7452
_exptl_absorpt_correction_T_min 0.5784
_exptl_absorpt_correction_type multi-scan
_exptl_absorpt_process_details
;
SADABS-2014/5 - Bruker AXS area detector scaling and absorption correction
;
_exptl_crystal_colour red
_exptl_crystal_density_diffrn 1.489
_exptl_crystal_description block
_exptl_crystal_F_000 3104
_exptl_crystal_size_max 0.248
_exptl_crystal_size_mid 0.236
_exptl_crystal_size_min 0.117
_refine_diff_density_max 1.672
_refine_diff_density_min -1.249
_refine_diff_density_rms 0.126
_refine_ls_extinction_method none
_refine_ls_goodness_of_fit_ref 1.012
_refine_ls_hydrogen_treatment constr
_refine_ls_matrix_type full
_refine_ls_number_parameters 692
_refine_ls_number_reflns 12160
_refine_ls_number_restraints 62
_refine_ls_restrained_S_all 1.021
_refine_ls_R_factor_all 0.0935
_refine_ls_R_factor_gt 0.0445
_refine_ls_shift/su_max 0.001
_refine_ls_shift/su_mean 0.000
_refine_ls_structure_factor_coef Fsqd
_refine_ls_weighting_details 'w=1/[\s^2^(Fo^2^)+(0.0317P)^2^+30.2902P] where P=(Fo^2^+2Fc^2^)/3'
_refine_ls_weighting_scheme calc
_refine_ls_wR_factor_gt 0.0822
_refine_ls_wR_factor_ref 0.0985
_reflns_Friedel_coverage 0.000
_reflns_number_gt 7899
_reflns_number_total 12160
_reflns_threshold_expression 'I > 2\s(I)'
_cod_data_source_file d4sc08612k2.cif
_cod_data_source_block mo_CHEM0559_sq
_cod_depositor_comments 'Adding full bibliography for 1574586--1574591.cif.'
_cod_database_code 1574587
_shelx_shelxl_version_number 2014/7
_shelx_space_group_comment
;
The symmetry employed for this shelxl refinement is uniquely defined
by the following loop, which should always be used as a source of
symmetry information in preference to the above space-group names.
They are only intended as comments.
;
_shelx_estimated_absorpt_t_max 0.643
_shelx_estimated_absorpt_t_min 0.427
_olex2_refinement_description
;
1. Shared sites
{C21, C21B}
2. Others
 Fixed Uiso: H1(0.052) H2(0.064) H4(0.049) H7(0.042) H9(0.05) H10(0.044)
 H13(0.094) H14(0.117) H15(0.102) H16(0.099) H17(0.076) H19(0.068) H20(0.087)
 H21(0.109) H22(0.102) H23(0.085) H19B(0.068) H20B(0.087) H21B(0.109)
 H22B(0.102) H23B(0.085) H24(0.053) H25(0.056) H27(0.051) H30(0.059) H32(0.057)
 H33(0.058) H36(0.066) H37(0.074) H38(0.077) H39(0.07) H40(0.058) H42(0.092)
 H43(0.123) H44(0.132) H45(0.125) H46(0.094) H48(0.066) H51A(0.1) H51B(0.1)
 H51C(0.1) H52A(0.114) H52B(0.114) H52C(0.114) H53A(0.131) H53B(0.131)
 H53C(0.131) H55A(0.135) H55B(0.135) H55C(0.135) H56A(0.131) H56B(0.131)
 H56C(0.131) H57A(0.138) H57B(0.138) H57C(0.138) H59(0.062) H62A(0.12)
 H62B(0.12) H62C(0.12) H63A(0.118) H63B(0.118) H63C(0.118) H64A(0.109)
 H64B(0.109) H64C(0.109) H66A(0.133) H66B(0.133) H66C(0.133) H67A(0.144)
 H67B(0.144) H67C(0.144) H68A(0.109) H68B(0.109) H68C(0.109)
 Fixed X: H1(0.212) H2(0.2634) H4(0.4297) H7(0.4772) H9(0.4651) H10(0.3503)
 H13(0.284) H14(0.3386) H15(0.4691) H16(0.5511) H17(0.4987) H19(0.5351)
 H20(0.6448) H21(0.7383) H22(0.722) H23(0.6122) H19B(0.5645) H20B(0.6746)
 H21B(0.7448) H22B(0.6818) H23B(0.5706) H24(0.2172) H25(0.2696) H27(0.4682)
 H30(0.5325) H32(0.5346) H33(0.4052) H36(0.3097) H37(0.3648) H38(0.4963)
 H39(0.5757) H40(0.5219) H42(0.6169) H43(0.7424) H44(0.8282) H45(0.7931)
 H46(0.6661) H48(-0.0041) H51A(0.103) H51B(0.137) H51C(0.0589) H52A(-0.06)
 H52B(-0.068) H52C(-0.0244) H53A(0.0002) H53B(0.0748) H53C(-0.0074)
 H55A(0.1993) H55B(0.1387) H55C(0.1424) H56A(-0.0311) H56B(0.0011) H56C(0.0005)
 H57A(0.0876) H57B(0.1477) H57C(0.0572) H59(0.18) H62A(0.2433) H62B(0.2074)
 H62C(0.1654) H63A(0.0475) H63B(0.0872) H63C(0.0403) H64A(0.0955) H64B(0.0941)
 H64C(0.1722) H66A(0.2912) H66B(0.3325) H66C(0.3579) H67A(0.1649) H67B(0.1377)
 H67C(0.1923) H68A(0.2925) H68B(0.2459) H68C(0.3323)
 Fixed Y: H1(0.571) H2(0.6614) H4(0.6833) H7(0.6409) H9(0.4838) H10(0.4496)
 H13(0.7867) H14(0.8819) H15(0.8929) H16(0.8084) H17(0.7141) H19(0.6912)
 H20(0.7294) H21(0.6501) H22(0.5325) H23(0.4943) H19B(0.6828) H20B(0.7224)
 H21B(0.646) H22B(0.5468) H23B(0.5063) H24(0.4387) H25(0.4747) H27(0.3772)
 H30(0.3232) H32(0.3027) H33(0.3321) H36(0.4662) H37(0.5112) H38(0.5298)
 H39(0.5006) H40(0.4568) H42(0.229) H43(0.1897) H44(0.2122) H45(0.2816)
 H46(0.3287) H48(0.4351) H51A(0.586) H51B(0.6217) H51C(0.65) H52A(0.5895)
 H52B(0.5174) H52C(0.5209) H53A(0.6382) H53B(0.6018) H53C(0.564) H55A(0.2942)
 H55B(0.2426) H55C(0.3214) H56A(0.3115) H56B(0.331) H56C(0.2523) H57A(0.2119)
 H57B(0.2633) H57C(0.2707) H59(0.315) H62A(0.517) H62B(0.5479) H62C(0.5614)
 H63A(0.5184) H63B(0.4943) H63C(0.4399) H64A(0.4706) H64B(0.3937) H64C(0.4245)
 H66A(0.2259) H66B(0.17) H66C(0.2493) H67A(0.1967) H67B(0.1993) H67C(0.138)
 H68A(0.1557) H68B(0.2155) H68C(0.2291)
 Fixed Z: H1(0.3484) H2(0.4154) H4(0.2984) H7(0.2121) H9(0.0816) H10(0.1147)
 H13(0.416) H14(0.4747) H15(0.4997) H16(0.4674) H17(0.4058) H19(0.1304)
 H20(0.0869) H21(0.0634) H22(0.0834) H23(0.1269) H19B(0.1685) H20B(0.1259)
 H21B(0.0738) H22B(0.0212) H23B(0.063) H24(0.405) H25(0.5094) H27(0.4863)
 H30(0.4131) H32(0.2171) H33(0.1976) H36(0.6146) H37(0.7157) H38(0.7383)
 H39(0.6597) H40(0.5575) H42(0.4135) H43(0.4346) H44(0.3625) H45(0.2691)
 H46(0.2519) H48(0.3192) H51A(0.1839) H51B(0.2524) H51C(0.2111) H52A(0.2034)
 H52B(0.24) H52C(0.176) H53A(0.314) H53B(0.3537) H53C(0.347) H55A(0.3838)
 H55B(0.4098) H55C(0.4334) H56A(0.3189) H56B(0.3938) H56C(0.3702) H57A(0.2951)
 H57B(0.2681) H57C(0.2429) H59(0.0424) H62A(0.0319) H62B(0.0938) H62C(0.0201)
 H63A(0.0563) H63B(0.128) H63C(0.0789) H64A(-0.0444) H64B(-0.0163) H64C(-
 0.0371) H66A(0.0521) H66B(0.1028) H66C(0.1095) H67A(0.0719) H67B(0.1437)
 H67C(0.1252) H68A(0.2127) H68B(0.244) H68C(0.2294)
;
_olex2_submission_special_instructions 'No special instructions were received'

loop_
_space_group_symop_operation_xyz
'x, y, z'
'-x, y+1/2, -z+1/2'
'-x, -y, -z'
'x, -y-1/2, z-1/2'

loop_
_atom_site_label
_atom_site_type_symbol
_atom_site_fract_x
_atom_site_fract_y
_atom_site_fract_z
_atom_site_U_iso_or_equiv
_atom_site_adp_type
_atom_site_occupancy
_atom_site_site_symmetry_order
_atom_site_calc_flag
_atom_site_refinement_flags_posn
_atom_site_refinement_flags_adp
_atom_site_refinement_flags_occupancy
_atom_site_disorder_assembly
_atom_site_disorder_group
Pt1 Pt 0.24729(2) 0.49926(2) 0.22060(2) 0.03573(9) Uani 1 1 d . . . . .
Pt2 Pt 0.27724(2) 0.36795(2) 0.28706(2) 0.03644(9) Uani 1 1 d . . . . .
N1 N 0.2854(4) 0.5762(3) 0.2815(3) 0.0441(16) Uani 1 1 d . . . . .
N2 N 0.3116(4) 0.3896(3) 0.3819(3) 0.0436(16) Uani 1 1 d . . . . .
N3 N 0.1517(4) 0.4696(3) 0.2671(3) 0.0418(15) Uani 1 1 d . . . . .
N4 N 0.1626(3) 0.4027(3) 0.2894(3) 0.0378(15) Uani 1 1 d . . . . .
N5 N 0.2205(3) 0.4175(3) 0.1588(3) 0.0406(15) Uani 1 1 d . . . . .
N6 N 0.2458(3) 0.3557(3) 0.1863(3) 0.0442(16) Uani 1 1 d . . . . .
C1 C 0.2557(5) 0.5951(4) 0.3371(4) 0.043(2) Uani 1 1 d . . . . .
H1 H 0.2120 0.5710 0.3484 0.052 Uiso 1 1 calc R U . . .
C2 C 0.2868(5) 0.6485(4) 0.3779(4) 0.054(2) Uani 1 1 d . . . . .
H2 H 0.2634 0.6614 0.4154 0.064 Uiso 1 1 calc R U . . .
C3 C 0.3526(5) 0.6829(3) 0.3634(4) 0.045(2) Uani 1 1 d . . . . .
C4 C 0.3840(5) 0.6616(3) 0.3086(3) 0.0406(19) Uani 1 1 d . . . . .
H4 H 0.4297 0.6833 0.2984 0.049 Uiso 1 1 calc R U . . .
C5 C 0.3508(4) 0.6089(3) 0.2677(4) 0.0365(18) Uani 1 1 d . . . . .
C6 C 0.3832(4) 0.5802(3) 0.2118(3) 0.0323(17) Uani 1 1 d . . . . .
C7 C 0.4518(4) 0.6014(3) 0.1920(3) 0.0352(17) Uani 1 1 d . . . . .
H7 H 0.4772 0.6409 0.2121 0.042 Uiso 1 1 calc R U . . .
C8 C 0.4848(4) 0.5668(3) 0.1436(3) 0.0349(17) Uani 1 1 d . . . . .
C9 C 0.4446(4) 0.5091(3) 0.1151(3) 0.0413(18) Uani 1 1 d . . . . .
H9 H 0.4651 0.4838 0.0816 0.050 Uiso 1 1 calc R U . . .
C10 C 0.3760(4) 0.4890(3) 0.1349(3) 0.0368(18) Uani 1 1 d . . . . .
H10 H 0.3503 0.4496 0.1147 0.044 Uiso 1 1 calc R U . . .
C11 C 0.3429(4) 0.5236(3) 0.1832(3) 0.0298(16) Uani 1 1 d . . . . .
C12 C 0.3868(6) 0.7410(4) 0.4044(4) 0.050(2) Uani 1 1 d . . . . .
C13 C 0.3385(7) 0.7910(4) 0.4255(5) 0.078(3) Uani 1 1 d . . . . .
H13 H 0.2840 0.7867 0.4160 0.094 Uiso 1 1 calc R U . . .
C14 C 0.3713(9) 0.8473(5) 0.4608(6) 0.097(4) Uani 1 1 d . . . . .
H14 H 0.3386 0.8819 0.4747 0.117 Uiso 1 1 calc R U . . .
C15 C 0.4481(9) 0.8538(5) 0.4756(5) 0.085(4) Uani 1 1 d . . . . .
H15 H 0.4691 0.8929 0.4997 0.102 Uiso 1 1 calc R U . . .
C16 C 0.4967(7) 0.8042(5) 0.4561(5) 0.082(3) Uani 1 1 d . . . . .
H16 H 0.5511 0.8084 0.4674 0.099 Uiso 1 1 calc R U . . .
C17 C 0.4654(6) 0.7481(4) 0.4200(4) 0.064(3) Uani 1 1 d . . . . .
H17 H 0.4987 0.7141 0.4058 0.076 Uiso 1 1 calc R U . . .
C18 C 0.5633(8) 0.5892(10) 0.1327(8) 0.056(2) Uani 0.369(15) 1 d G U P A 1
C19 C 0.5730(8) 0.6590(9) 0.1209(10) 0.057(2) Uani 0.369(15) 1 d G U P A 1
H19 H 0.5351 0.6912 0.1304 0.068 Uiso 0.369(15) 1 calc R U P A 1
C20 C 0.6382(9) 0.6817(5) 0.0950(10) 0.072(2) Uani 0.369(15) 1 d G U P A 1
H20 H 0.6448 0.7294 0.0869 0.087 Uiso 0.369(15) 1 calc R U P A 1
C21 C 0.6937(5) 0.6345(5) 0.0811(5) 0.090(2) Uani 0.369(15) 1 d G U P A 1
H21 H 0.7383 0.6501 0.0634 0.109 Uiso 0.369(15) 1 calc R U P A 1
C22 C 0.6841(9) 0.5647(5) 0.0929(10) 0.085(3) Uani 0.369(15) 1 d G U P A 1
H22 H 0.7220 0.5325 0.0834 0.102 Uiso 0.369(15) 1 calc R U P A 1
C23 C 0.6189(11) 0.5420(6) 0.1188(12) 0.071(2) Uani 0.369(15) 1 d G U P A 1
H23 H 0.6122 0.4943 0.1269 0.085 Uiso 0.369(15) 1 calc R U P A 1
C18B C 0.5569(5) 0.5910(6) 0.1194(6) 0.056(2) Uani 0.631(15) 1 d G . P A 2
C19B C 0.5887(6) 0.6546(6) 0.1393(5) 0.057(2) Uani 0.631(15) 1 d G . P A 2
H19B H 0.5645 0.6828 0.1685 0.068 Uiso 0.631(15) 1 calc R U P A 2
C20B C 0.6558(7) 0.6770(5) 0.1164(7) 0.072(2) Uani 0.631(15) 1 d G . P A 2
H20B H 0.6746 0.7224 0.1259 0.087 Uiso 0.631(15) 1 calc R U P A 2
C21B C 0.6937(5) 0.6345(5) 0.0811(5) 0.090(2) Uani 0.631(15) 1 d G . P A 2
H21B H 0.7448 0.6460 0.0738 0.109 Uiso 0.631(15) 1 calc R U P A 2
C22B C 0.6595(7) 0.5721(6) 0.0537(8) 0.085(3) Uani 0.631(15) 1 d G . P A 2
H22B H 0.6818 0.5468 0.0212 0.102 Uiso 0.631(15) 1 calc R U P A 2
C23B C 0.5923(7) 0.5497(5) 0.0766(7) 0.071(2) Uani 0.631(15) 1 d G . P A 2
H23B H 0.5706 0.5063 0.0630 0.085 Uiso 0.631(15) 1 calc R U P A 2
C24 C 0.2692(4) 0.4270(4) 0.4213(4) 0.0442(19) Uani 1 1 d . . . . .
H24 H 0.2172 0.4387 0.4050 0.053 Uiso 1 1 calc R U . . .
C25 C 0.3002(5) 0.4480(4) 0.4837(4) 0.047(2) Uani 1 1 d . . . . .
H25 H 0.2696 0.4747 0.5094 0.056 Uiso 1 1 calc R U . . .
C26 C 0.3754(4) 0.4308(3) 0.5100(4) 0.0407(19) Uani 1 1 d . . . . .
C27 C 0.4173(5) 0.3916(3) 0.4696(4) 0.0421(19) Uani 1 1 d . . . . .
H27 H 0.4682 0.3772 0.4863 0.051 Uiso 1 1 calc R U . . .
C28 C 0.3861(4) 0.3735(3) 0.4062(4) 0.0375(17) Uani 1 1 d . . . . .
C29 C 0.4285(4) 0.3441(3) 0.3565(4) 0.0382(18) Uani 1 1 d . . . . .
C30 C 0.5070(5) 0.3246(4) 0.3689(4) 0.050(2) Uani 1 1 d . . . . .
H30 H 0.5325 0.3232 0.4131 0.059 Uiso 1 1 calc R U . . .
C31 C 0.5473(4) 0.3076(4) 0.3173(4) 0.046(2) Uani 1 1 d . . . . .
C32 C 0.5078(5) 0.3120(3) 0.2537(4) 0.047(2) Uani 1 1 d . . . . .
H32 H 0.5346 0.3027 0.2171 0.057 Uiso 1 1 calc R U . . .
C33 C 0.4301(5) 0.3296(4) 0.2419(4) 0.048(2) Uani 1 1 d . . . . .
H33 H 0.4052 0.3321 0.1976 0.058 Uiso 1 1 calc R U . . .
C34 C 0.3884(4) 0.3434(3) 0.2927(4) 0.0331(17) Uani 1 1 d . . . . .
C35 C 0.4104(5) 0.4571(4) 0.5750(4) 0.047(2) Uani 1 1 d . . . . .
C36 C 0.3640(5) 0.4734(4) 0.6231(4) 0.055(2) Uani 1 1 d . . . . .
H36 H 0.3097 0.4662 0.6146 0.066 Uiso 1 1 calc R U . . .
C37 C 0.3969(6) 0.5001(4) 0.6833(4) 0.062(2) Uani 1 1 d . . . . .
H37 H 0.3648 0.5112 0.7157 0.074 Uiso 1 1 calc R U . . .
C38 C 0.4746(7) 0.5109(4) 0.6969(5) 0.064(3) Uani 1 1 d . . . . .
H38 H 0.4963 0.5298 0.7383 0.077 Uiso 1 1 calc R U . . .
C39 C 0.5214(6) 0.4941(4) 0.6503(5) 0.058(2) Uani 1 1 d . . . . .
H39 H 0.5757 0.5006 0.6597 0.070 Uiso 1 1 calc R U . . .
C40 C 0.4892(5) 0.4678(4) 0.5896(4) 0.049(2) Uani 1 1 d . . . . .
H40 H 0.5219 0.4568 0.5575 0.058 Uiso 1 1 calc R U . . .
C41 C 0.6289(5) 0.2826(4) 0.3313(5) 0.055(2) Uani 1 1 d . . . . .
C42 C 0.6526(5) 0.2412(5) 0.3843(6) 0.077(3) Uani 1 1 d . . . . .
H42 H 0.6169 0.2290 0.4135 0.092 Uiso 1 1 calc R U . . .
C43 C 0.7268(7) 0.2167(6) 0.3963(7) 0.103(4) Uani 1 1 d . . . . .
H43 H 0.7424 0.1897 0.4346 0.123 Uiso 1 1 calc R U . . .
C44 C 0.7775(7) 0.2308(7) 0.3543(8) 0.110(5) Uani 1 1 d . . . . .
H44 H 0.8282 0.2122 0.3625 0.132 Uiso 1 1 calc R U . . .
C45 C 0.7572(6) 0.2719(7) 0.2989(7) 0.104(4) Uani 1 1 d . . . . .
H45 H 0.7931 0.2816 0.2691 0.125 Uiso 1 1 calc R U . . .
C46 C 0.6813(6) 0.2990(5) 0.2884(5) 0.078(3) Uani 1 1 d . . . . .
H46 H 0.6661 0.3287 0.2519 0.094 Uiso 1 1 calc R U . . .
C47 C 0.0810(5) 0.4897(4) 0.2777(4) 0.050(2) Uani 1 1 d . . . . .
C48 C 0.0462(5) 0.4352(4) 0.3065(4) 0.055(2) Uani 1 1 d . . . . .
H48 H -0.0041 0.4351 0.3192 0.066 Uiso 1 1 calc R U . . .
C49 C 0.0981(4) 0.3813(4) 0.3132(4) 0.0438(19) Uani 1 1 d . . . . .
C50 C 0.0428(5) 0.5592(4) 0.2607(4) 0.058(2) Uani 1 1 d . . . . .
C51 C 0.0896(5) 0.6086(4) 0.2237(5) 0.067(3) Uani 1 1 d . . . . .
H51A H 0.1030 0.5860 0.1839 0.100 Uiso 1 1 calc R U . . .
H51B H 0.1370 0.6217 0.2524 0.100 Uiso 1 1 calc R U . . .
H51C H 0.0589 0.6500 0.2111 0.100 Uiso 1 1 calc R U . . .
C52 C -0.0345(5) 0.5455(5) 0.2159(5) 0.076(3) Uani 1 1 d . . . . .
H52A H -0.0600 0.5895 0.2034 0.114 Uiso 1 1 calc R U . . .
H52B H -0.0680 0.5174 0.2400 0.114 Uiso 1 1 calc R U . . .
H52C H -0.0244 0.5209 0.1760 0.114 Uiso 1 1 calc R U . . .
C53 C 0.0261(6) 0.5939(5) 0.3246(5) 0.087(3) Uani 1 1 d . . . . .
H53A H 0.0002 0.6382 0.3140 0.131 Uiso 1 1 calc R U . . .
H53B H 0.0748 0.6018 0.3537 0.131 Uiso 1 1 calc R U . . .
H53C H -0.0074 0.5640 0.3470 0.131 Uiso 1 1 calc R U . . .
C54 C 0.0879(5) 0.3091(4) 0.3380(5) 0.068(2) Uani 1 1 d . U . . .
C55 C 0.1473(6) 0.2902(5) 0.3964(5) 0.090(3) Uani 1 1 d . U . . .
H55A H 0.1993 0.2942 0.3838 0.135 Uiso 1 1 calc R U . . .
H55B H 0.1387 0.2426 0.4098 0.135 Uiso 1 1 calc R U . . .
H55C H 0.1424 0.3214 0.4334 0.135 Uiso 1 1 calc R U . . .
C56 C 0.0075(6) 0.3002(5) 0.3569(6) 0.087(3) Uani 1 1 d . U . . .
H56A H -0.0311 0.3115 0.3189 0.131 Uiso 1 1 calc R U . . .
H56B H 0.0011 0.3310 0.3938 0.131 Uiso 1 1 calc R U . . .
H56C H 0.0005 0.2523 0.3702 0.131 Uiso 1 1 calc R U . . .
C57 C 0.0958(6) 0.2592(5) 0.2809(5) 0.092(3) Uani 1 1 d . U . . .
H57A H 0.0876 0.2119 0.2951 0.138 Uiso 1 1 calc R U . . .
H57B H 0.1477 0.2633 0.2681 0.138 Uiso 1 1 calc R U . . .
H57C H 0.0572 0.2707 0.2429 0.138 Uiso 1 1 calc R U . . .
C58 C 0.1900(4) 0.4064(4) 0.0954(4) 0.0429(19) Uani 1 1 d . . . . .
C59 C 0.1969(5) 0.3375(4) 0.0832(4) 0.052(2) Uani 1 1 d . . . . .
H59 H 0.1800 0.3150 0.0424 0.062 Uiso 1 1 calc R U . . .
C60 C 0.2323(5) 0.3063(4) 0.1395(4) 0.045(2) Uani 1 1 d . . . . .
C61 C 0.1481(5) 0.4627(5) 0.0530(4) 0.056(2) Uani 1 1 d . . . . .
C62 C 0.1952(6) 0.5280(5) 0.0494(5) 0.080(3) Uani 1 1 d . . . . .
H62A H 0.2433 0.5170 0.0319 0.120 Uiso 1 1 calc R U . . .
H62B H 0.2074 0.5479 0.0938 0.120 Uiso 1 1 calc R U . . .
H62C H 0.1654 0.5614 0.0201 0.120 Uiso 1 1 calc R U . . .
C63 C 0.0741(6) 0.4804(5) 0.0816(5) 0.079(3) Uani 1 1 d . . . . .
H63A H 0.0475 0.5184 0.0563 0.118 Uiso 1 1 calc R U . . .
H63B H 0.0872 0.4943 0.1280 0.118 Uiso 1 1 calc R U . . .
H63C H 0.0403 0.4399 0.0789 0.118 Uiso 1 1 calc R U . . .
C64 C 0.1254(5) 0.4354(5) -0.0176(4) 0.072(3) Uani 1 1 d . . . . .
H64A H 0.0955 0.4706 -0.0444 0.109 Uiso 1 1 calc R U . . .
H64B H 0.0941 0.3937 -0.0163 0.109 Uiso 1 1 calc R U . . .
H64C H 0.1722 0.4245 -0.0371 0.109 Uiso 1 1 calc R U . . .
C65 C 0.2526(5) 0.2307(4) 0.1450(5) 0.064(3) Uani 1 1 d . . . . .
C66 C 0.3143(6) 0.2178(5) 0.0980(5) 0.088(3) Uani 1 1 d . . . . .
H66A H 0.2912 0.2259 0.0521 0.133 Uiso 1 1 calc R U . . .
H66B H 0.3325 0.1700 0.1028 0.133 Uiso 1 1 calc R U . . .
H66C H 0.3579 0.2493 0.1095 0.133 Uiso 1 1 calc R U . . .
C67 C 0.1802(6) 0.1872(5) 0.1191(6) 0.096(4) Uani 1 1 d . . . . .
H67A H 0.1649 0.1967 0.0719 0.144 Uiso 1 1 calc R U . . .
H67B H 0.1377 0.1993 0.1437 0.144 Uiso 1 1 calc R U . . .
H67C H 0.1923 0.1380 0.1252 0.144 Uiso 1 1 calc R U . . .
C68 C 0.2836(6) 0.2055(4) 0.2138(5) 0.073(3) Uani 1 1 d . . . . .
H68A H 0.2925 0.1557 0.2127 0.109 Uiso 1 1 calc R U . . .
H68B H 0.2459 0.2155 0.2440 0.109 Uiso 1 1 calc R U . . .
H68C H 0.3323 0.2291 0.2294 0.109 Uiso 1 1 calc R U . . .

loop_
_atom_site_aniso_label
_atom_site_aniso_U_11
_atom_site_aniso_U_22
_atom_site_aniso_U_33
_atom_site_aniso_U_23
_atom_site_aniso_U_13
_atom_site_aniso_U_12
Pt1 0.04052(17) 0.02737(15) 0.04006(17) -0.00113(13) 0.00821(13) -0.00013(13)
Pt2 0.04100(18) 0.02510(14) 0.04467(18) -0.00169(14) 0.01105(13) 0.00159(13)
N1 0.056(4) 0.035(3) 0.041(4) -0.007(3) 0.006(3) 0.010(3)
N2 0.050(4) 0.036(4) 0.046(4) 0.008(3) 0.010(3) 0.002(3)
N3 0.049(4) 0.032(3) 0.045(4) 0.009(3) 0.008(3) 0.007(3)
N4 0.037(4) 0.035(3) 0.042(4) 0.001(3) 0.010(3) 0.005(3)
N5 0.047(4) 0.031(3) 0.043(4) -0.003(3) 0.004(3) -0.008(3)
N6 0.043(4) 0.032(4) 0.063(4) -0.014(3) 0.027(3) -0.006(3)
C1 0.057(5) 0.031(4) 0.045(5) 0.005(4) 0.019(4) 0.002(4)
C2 0.073(6) 0.037(5) 0.053(5) -0.003(4) 0.017(5) 0.005(4)
C3 0.074(6) 0.025(4) 0.038(5) -0.001(3) 0.019(4) 0.002(4)
C4 0.056(5) 0.029(4) 0.038(5) -0.002(3) 0.012(4) -0.003(4)
C5 0.039(5) 0.030(4) 0.043(5) 0.006(3) 0.015(4) 0.010(3)
C6 0.041(5) 0.022(3) 0.032(4) 0.005(3) 0.001(3) 0.002(3)
C7 0.046(5) 0.026(4) 0.032(4) 0.003(3) -0.001(4) -0.004(3)
C8 0.048(5) 0.027(4) 0.032(4) 0.000(3) 0.015(4) 0.001(3)
C9 0.052(5) 0.037(4) 0.037(4) -0.009(3) 0.015(4) -0.003(4)
C10 0.051(5) 0.026(4) 0.035(4) -0.007(3) 0.013(4) -0.004(3)
C11 0.035(4) 0.018(3) 0.036(4) 0.006(3) 0.004(3) 0.002(3)
C12 0.087(7) 0.028(4) 0.038(5) 0.000(3) 0.026(5) -0.008(4)
C13 0.118(9) 0.045(5) 0.075(7) -0.016(5) 0.026(6) 0.003(6)
C14 0.155(13) 0.046(6) 0.098(9) -0.026(6) 0.043(9) -0.011(7)
C15 0.160(12) 0.047(6) 0.048(6) -0.016(5) 0.014(7) -0.026(7)
C16 0.130(10) 0.058(6) 0.057(6) -0.017(5) 0.003(6) -0.026(6)
C17 0.099(8) 0.041(5) 0.051(5) -0.006(4) 0.010(5) -0.008(5)
C18 0.063(4) 0.045(3) 0.069(5) -0.022(3) 0.038(4) -0.012(3)
C19 0.063(4) 0.043(3) 0.074(5) -0.021(4) 0.038(4) -0.015(3)
C20 0.073(5) 0.053(4) 0.098(5) -0.026(4) 0.042(4) -0.018(4)
C21 0.085(5) 0.074(4) 0.122(5) -0.030(4) 0.048(4) -0.022(4)
C22 0.083(5) 0.073(4) 0.108(5) -0.032(4) 0.039(4) -0.018(4)
C23 0.073(5) 0.058(4) 0.089(5) -0.032(4) 0.038(4) -0.019(4)
C18B 0.063(4) 0.045(3) 0.069(5) -0.022(3) 0.038(4) -0.012(3)
C19B 0.063(4) 0.043(3) 0.074(5) -0.021(4) 0.038(4) -0.015(3)
C20B 0.073(5) 0.053(4) 0.098(5) -0.026(4) 0.042(4) -0.018(4)
C21B 0.085(5) 0.074(4) 0.122(5) -0.030(4) 0.048(4) -0.022(4)
C22B 0.083(5) 0.073(4) 0.108(5) -0.032(4) 0.039(4) -0.018(4)
C23B 0.073(5) 0.058(4) 0.089(5) -0.032(4) 0.038(4) -0.019(4)
C24 0.037(5) 0.042(4) 0.054(5) 0.004(4) 0.009(4) 0.006(4)
C25 0.051(5) 0.045(5) 0.047(5) -0.003(4) 0.016(4) 0.002(4)
C26 0.042(5) 0.028(4) 0.052(5) 0.012(4) 0.005(4) -0.002(3)
C27 0.050(5) 0.032(4) 0.044(5) 0.010(4) 0.005(4) 0.001(4)
C28 0.043(5) 0.030(4) 0.040(4) 0.011(3) 0.009(4) 0.001(4)
C29 0.039(5) 0.023(4) 0.056(5) 0.007(3) 0.017(4) 0.003(3)
C30 0.055(6) 0.030(4) 0.064(6) 0.007(4) 0.011(5) 0.003(4)
C31 0.044(5) 0.028(4) 0.068(6) -0.001(4) 0.011(5) 0.006(4)
C32 0.054(6) 0.032(4) 0.060(6) -0.007(4) 0.022(5) 0.005(4)
C33 0.044(5) 0.032(4) 0.069(6) -0.004(4) 0.005(4) 0.004(4)
C34 0.035(4) 0.017(3) 0.051(5) -0.003(3) 0.016(4) 0.005(3)
C35 0.073(6) 0.028(4) 0.041(5) 0.010(3) 0.006(5) -0.005(4)
C36 0.059(6) 0.050(5) 0.056(6) -0.003(4) 0.007(5) -0.001(4)
C37 0.088(8) 0.049(5) 0.048(5) 0.003(5) 0.007(5) 0.002(5)
C38 0.105(9) 0.028(5) 0.052(6) 0.010(4) -0.015(6) -0.004(5)
C39 0.072(6) 0.034(4) 0.063(6) 0.017(4) -0.015(5) -0.013(4)
C40 0.061(6) 0.036(4) 0.046(5) 0.014(4) 0.002(4) -0.005(4)
C41 0.041(5) 0.043(5) 0.082(7) -0.013(5) 0.009(5) -0.001(4)
C42 0.054(6) 0.052(6) 0.120(9) 0.012(6) -0.007(6) 0.013(5)
C43 0.058(8) 0.091(9) 0.153(13) -0.005(8) -0.004(8) 0.032(7)
C44 0.068(9) 0.120(11) 0.133(12) -0.037(10) -0.017(9) 0.048(8)
C45 0.046(7) 0.155(12) 0.114(11) -0.038(10) 0.020(7) 0.011(7)
C46 0.065(7) 0.089(8) 0.080(7) -0.019(6) 0.005(6) -0.005(6)
C47 0.045(5) 0.050(5) 0.058(5) -0.003(4) 0.013(4) 0.009(4)
C48 0.044(5) 0.053(5) 0.069(6) 0.003(5) 0.014(4) 0.005(4)
C49 0.039(5) 0.047(5) 0.047(5) 0.001(4) 0.013(4) -0.001(4)
C50 0.054(6) 0.049(5) 0.072(6) 0.010(5) 0.015(5) 0.020(4)
C51 0.067(6) 0.050(5) 0.084(7) 0.016(5) 0.010(5) 0.017(5)
C52 0.054(6) 0.071(6) 0.102(8) 0.013(6) 0.011(6) 0.024(5)
C53 0.105(9) 0.059(6) 0.103(9) -0.004(6) 0.035(7) 0.035(6)
C54 0.068(5) 0.045(4) 0.098(6) 0.000(4) 0.038(4) -0.012(4)
C55 0.091(7) 0.066(5) 0.110(7) 0.038(5) 0.005(6) -0.021(5)
C56 0.078(6) 0.069(6) 0.124(7) 0.015(5) 0.048(6) -0.011(5)
C57 0.108(7) 0.051(5) 0.126(8) -0.018(5) 0.047(6) -0.025(5)
C58 0.032(5) 0.051(5) 0.048(5) -0.004(4) 0.013(4) -0.007(4)
C59 0.057(6) 0.055(5) 0.043(5) -0.019(4) 0.007(4) -0.005(4)
C60 0.054(5) 0.030(4) 0.055(5) -0.018(4) 0.018(4) -0.006(4)
C61 0.052(6) 0.071(6) 0.042(5) -0.009(4) -0.003(4) -0.002(5)
C62 0.096(8) 0.065(6) 0.070(7) 0.019(5) -0.021(6) -0.016(6)
C63 0.076(7) 0.093(7) 0.065(6) -0.012(6) 0.001(5) 0.022(6)
C64 0.057(6) 0.103(8) 0.054(6) -0.009(6) -0.002(5) -0.002(5)
C65 0.078(7) 0.035(5) 0.084(7) -0.015(5) 0.024(6) -0.004(4)
C66 0.105(9) 0.057(6) 0.112(9) -0.022(6) 0.046(7) 0.015(6)
C67 0.109(9) 0.051(6) 0.126(10) -0.030(6) 0.010(7) -0.039(6)
C68 0.089(8) 0.042(5) 0.090(8) -0.002(5) 0.023(6) -0.011(5)

loop_
_atom_type_symbol
_atom_type_description
_atom_type_scat_dispersion_real
_atom_type_scat_dispersion_imag
_atom_type_scat_source
C C 0.0033 0.0016 'International Tables Vol C Tables 4.2.6.8 and 6.1.1.4'
H H 0.0000 0.0000 'International Tables Vol C Tables 4.2.6.8 and 6.1.1.4'
N N 0.0061 0.0033 'International Tables Vol C Tables 4.2.6.8 and 6.1.1.4'
Pt Pt -1.7033 8.3905 'International Tables Vol C Tables 4.2.6.8 and 6.1.1.4'

loop_
_geom_angle_atom_site_label_1
_geom_angle_atom_site_label_2
_geom_angle_atom_site_label_3
_geom_angle
_geom_angle_site_symmetry_1
_geom_angle_site_symmetry_3
_geom_angle_publ_flag
N1 Pt1 Pt2 110.02(18) . . ?
N1 Pt1 N3 98.2(3) . . ?
N1 Pt1 N5 173.8(3) . . ?
N3 Pt1 Pt2 69.72(16) . . ?
N5 Pt1 Pt2 67.55(18) . . ?
N5 Pt1 N3 86.4(2) . . ?
C11 Pt1 Pt2 106.34(18) . . ?
C11 Pt1 N1 80.5(3) . . ?
C11 Pt1 N3 175.2(2) . . ?
C11 Pt1 N5 94.7(3) . . ?
N2 Pt2 Pt1 106.28(17) . . ?
N2 Pt2 N4 94.1(2) . . ?
N2 Pt2 N6 173.9(2) . . ?
N4 Pt2 Pt1 67.71(16) . . ?
N6 Pt2 Pt1 68.28(16) . . ?
N6 Pt2 N4 86.3(2) . . ?
C34 Pt2 Pt1 110.49(19) . . ?
C34 Pt2 N2 80.3(3) . . ?
C34 Pt2 N4 173.5(3) . . ?
C34 Pt2 N6 98.9(3) . . ?
C1 N1 Pt1 125.9(5) . . ?
C1 N1 C5 118.0(6) . . ?
C5 N1 Pt1 115.9(5) . . ?
C24 N2 Pt2 124.4(5) . . ?
C28 N2 Pt2 116.8(5) . . ?
C28 N2 C24 118.2(6) . . ?
N4 N3 Pt1 108.8(4) . . ?
C47 N3 Pt1 142.7(5) . . ?
C47 N3 N4 108.0(6) . . ?
N3 N4 Pt2 112.3(4) . . ?
C49 N4 Pt2 138.4(5) . . ?
C49 N4 N3 108.8(6) . . ?
N6 N5 Pt1 113.1(4) . . ?
C58 N5 Pt1 138.2(5) . . ?
C58 N5 N6 108.4(6) . . ?
N5 N6 Pt2 109.5(4) . . ?
C60 N6 Pt2 141.4(5) . . ?
C60 N6 N5 108.3(6) . . ?
N1 C1 H1 118.8 . . ?
N1 C1 C2 122.4(7) . . ?
C2 C1 H1 118.8 . . ?
C1 C2 H2 120.2 . . ?
C1 C2 C3 119.7(8) . . ?
C3 C2 H2 120.2 . . ?
C2 C3 C12 121.7(7) . . ?
C4 C3 C2 117.4(7) . . ?
C4 C3 C12 120.9(7) . . ?
C3 C4 H4 119.1 . . ?
C3 C4 C5 121.8(7) . . ?
C5 C4 H4 119.1 . . ?
N1 C5 C4 120.5(6) . . ?
N1 C5 C6 114.1(6) . . ?
C4 C5 C6 125.2(7) . . ?
C7 C6 C5 124.3(6) . . ?
C7 C6 C11 121.5(6) . . ?
C11 C6 C5 113.9(6) . . ?
C6 C7 H7 119.1 . . ?
C6 C7 C8 121.9(6) . . ?
C8 C7 H7 119.1 . . ?
C7 C8 C9 116.7(7) . . ?
C7 C8 C18 116.6(9) . . ?
C7 C8 C18B 122.4(7) . . ?
C9 C8 C18 126.3(9) . . ?
C9 C8 C18B 120.8(7) . . ?
C8 C9 H9 119.6 . . ?
C10 C9 C8 120.8(7) . . ?
C10 C9 H9 119.6 . . ?
C9 C10 H10 118.7 . . ?
C9 C10 C11 122.5(6) . . ?
C11 C10 H10 118.7 . . ?
C6 C11 Pt1 115.5(5) . . ?
C10 C11 Pt1 127.9(5) . . ?
C10 C11 C6 116.5(6) . . ?
C13 C12 C3 119.4(9) . . ?
C17 C12 C3 121.4(7) . . ?
C17 C12 C13 119.1(8) . . ?
C12 C13 H13 120.5 . . ?
C14 C13 C12 119.0(11) . . ?
C14 C13 H13 120.5 . . ?
C13 C14 H14 119.3 . . ?
C15 C14 C13 121.4(11) . . ?
C15 C14 H14 119.3 . . ?
C14 C15 H15 119.8 . . ?
C14 C15 C16 120.4(10) . . ?
C16 C15 H15 119.8 . . ?
C15 C16 H16 120.4 . . ?
C15 C16 C17 119.2(11) . . ?
C17 C16 H16 120.4 . . ?
C12 C17 C16 120.8(9) . . ?
C12 C17 H17 119.6 . . ?
C16 C17 H17 119.6 . . ?
C19 C18 C8 116.6(13) . . ?
C19 C18 C23 120.0 . . ?
C23 C18 C8 121.5(12) . . ?
C18 C19 H19 120.0 . . ?
C20 C19 C18 120.0 . . ?
C20 C19 H19 120.0 . . ?
C19 C20 H20 120.0 . . ?
C19 C20 C21 120.0 . . ?
C21 C20 H20 120.0 . . ?
C20 C21 H21 120.0 . . ?
C22 C21 C20 120.0 . . ?
C22 C21 H21 120.0 . . ?
C21 C22 H22 120.0 . . ?
C21 C22 C23 120.0 . . ?
C23 C22 H22 120.0 . . ?
C18 C23 H23 120.0 . . ?
C22 C23 C18 120.0 . . ?
C22 C23 H23 120.0 . . ?
C19B C18B C8 120.3(7) . . ?
C19B C18B C23B 120.0 . . ?
C23B C18B C8 119.7(7) . . ?
C18B C19B H19B 120.0 . . ?
C20B C19B C18B 120.0 . . ?
C20B C19B H19B 120.0 . . ?
C19B C20B H20B 120.1 . . ?
C21B C20B C19B 119.7(6) . . ?
C21B C20B H20B 120.1 . . ?
C20B C21B H21B 119.2 . . ?
C20B C21B C22B 121.6(10) . . ?
C22B C21B H21B 119.2 . . ?
C21B C22B H22B 121.3 . . ?
C23B C22B C21B 117.4(6) . . ?
C23B C22B H22B 121.3 . . ?
C18B C23B H23B 120.0 . . ?
C22B C23B C18B 120.0 . . ?
C22B C23B H23B 120.0 . . ?
N2 C24 H24 119.2 . . ?
N2 C24 C25 121.5(7) . . ?
C25 C24 H24 119.2 . . ?
C24 C25 H25 119.4 . . ?
C24 C25 C26 121.1(7) . . ?
C26 C25 H25 119.4 . . ?
C25 C26 C27 116.6(7) . . ?
C25 C26 C35 121.2(7) . . ?
C27 C26 C35 122.1(7) . . ?
C26 C27 H27 119.4 . . ?
C28 C27 C26 121.3(7) . . ?
C28 C27 H27 119.4 . . ?
N2 C28 C27 121.2(7) . . ?
N2 C28 C29 112.9(6) . . ?
C27 C28 C29 125.5(7) . . ?
C30 C29 C28 123.9(7) . . ?
C34 C29 C28 114.6(6) . . ?
C34 C29 C30 121.2(7) . . ?
C29 C30 H30 119.6 . . ?
C31 C30 C29 120.7(8) . . ?
C31 C30 H30 119.6 . . ?
C30 C31 C32 117.2(7) . . ?
C30 C31 C41 120.2(8) . . ?
C32 C31 C41 122.6(8) . . ?
C31 C32 H32 119.1 . . ?
C31 C32 C33 121.8(8) . . ?
C33 C32 H32 119.1 . . ?
C32 C33 H33 119.1 . . ?
C34 C33 C32 121.7(8) . . ?
C34 C33 H33 119.1 . . ?
C29 C34 Pt2 114.6(5) . . ?
C33 C34 Pt2 128.2(6) . . ?
C33 C34 C29 117.1(7) . . ?
C36 C35 C26 120.2(8) . . ?
C40 C35 C26 121.6(8) . . ?
C40 C35 C36 118.2(8) . . ?
C35 C36 H36 120.0 . . ?
C37 C36 C35 119.9(9) . . ?
C37 C36 H36 120.0 . . ?
C36 C37 H37 119.3 . . ?
C38 C37 C36 121.4(9) . . ?
C38 C37 H37 119.3 . . ?
C37 C38 H38 120.3 . . ?
C37 C38 C39 119.4(8) . . ?
C39 C38 H38 120.3 . . ?
C38 C39 H39 120.1 . . ?
C38 C39 C40 119.9(9) . . ?
C40 C39 H39 120.1 . . ?
C35 C40 C39 121.2(8) . . ?
C35 C40 H40 119.4 . . ?
C39 C40 H40 119.4 . . ?
C42 C41 C31 121.4(8) . . ?
C42 C41 C46 118.6(9) . . ?
C46 C41 C31 119.9(9) . . ?
C41 C42 H42 119.2 . . ?
C41 C42 C43 121.6(11) . . ?
C43 C42 H42 119.2 . . ?
C42 C43 H43 119.8 . . ?
C44 C43 C42 120.4(13) . . ?
C44 C43 H43 119.8 . . ?
C43 C44 H44 119.4 . . ?
C43 C44 C45 121.2(12) . . ?
C45 C44 H44 119.4 . . ?
C44 C45 H45 121.1 . . ?
C44 C45 C46 117.8(11) . . ?
C46 C45 H45 121.1 . . ?
C41 C46 C45 120.3(11) . . ?
C41 C46 H46 119.8 . . ?
C45 C46 H46 119.8 . . ?
N3 C47 C48 108.2(7) . . ?
N3 C47 C50 127.3(7) . . ?
C48 C47 C50 124.5(7) . . ?
C47 C48 H48 126.3 . . ?
C49 C48 C47 107.4(7) . . ?
C49 C48 H48 126.3 . . ?
N4 C49 C48 107.6(7) . . ?
N4 C49 C54 123.1(7) . . ?
C48 C49 C54 129.2(7) . . ?
C47 C50 C51 114.9(7) . . ?
C47 C50 C52 107.6(7) . . ?
C47 C50 C53 108.8(7) . . ?
C51 C50 C52 107.5(7) . . ?
C51 C50 C53 108.8(8) . . ?
C53 C50 C52 109.1(8) . . ?
C50 C51 H51A 109.5 . . ?
C50 C51 H51B 109.5 . . ?
C50 C51 H51C 109.5 . . ?
H51A C51 H51B 109.5 . . ?
H51A C51 H51C 109.5 . . ?
H51B C51 H51C 109.5 . . ?
C50 C52 H52A 109.5 . . ?
C50 C52 H52B 109.5 . . ?
C50 C52 H52C 109.5 . . ?
H52A C52 H52B 109.5 . . ?
H52A C52 H52C 109.5 . . ?
H52B C52 H52C 109.5 . . ?
C50 C53 H53A 109.5 . . ?
C50 C53 H53B 109.5 . . ?
C50 C53 H53C 109.5 . . ?
H53A C53 H53B 109.5 . . ?
H53A C53 H53C 109.5 . . ?
H53B C53 H53C 109.5 . . ?
C49 C54 C55 112.9(8) . . ?
C49 C54 C56 110.3(8) . . ?
C49 C54 C57 107.7(8) . . ?
C55 C54 C56 109.3(9) . . ?
C55 C54 C57 108.7(9) . . ?
C56 C54 C57 107.7(8) . . ?
C54 C55 H55A 109.5 . . ?
C54 C55 H55B 109.5 . . ?
C54 C55 H55C 109.5 . . ?
H55A C55 H55B 109.5 . . ?
H55A C55 H55C 109.5 . . ?
H55B C55 H55C 109.5 . . ?
C54 C56 H56A 109.5 . . ?
C54 C56 H56B 109.5 . . ?
C54 C56 H56C 109.5 . . ?
H56A C56 H56B 109.5 . . ?
H56A C56 H56C 109.5 . . ?
H56B C56 H56C 109.5 . . ?
C54 C57 H57A 109.5 . . ?
C54 C57 H57B 109.5 . . ?
C54 C57 H57C 109.5 . . ?
H57A C57 H57B 109.5 . . ?
H57A C57 H57C 109.5 . . ?
H57B C57 H57C 109.5 . . ?
N5 C58 C59 107.3(7) . . ?
N5 C58 C61 121.9(7) . . ?
C59 C58 C61 130.4(8) . . ?
C58 C59 H59 125.7 . . ?
C58 C59 C60 108.7(7) . . ?
C60 C59 H59 125.7 . . ?
N6 C60 C59 107.2(7) . . ?
N6 C60 C65 128.3(8) . . ?
C59 C60 C65 124.5(7) . . ?
C58 C61 C62 113.9(7) . . ?
C58 C61 C63 108.2(7) . . ?
C58 C61 C64 109.2(7) . . ?
C62 C61 C63 108.9(8) . . ?
C62 C61 C64 108.3(8) . . ?
C63 C61 C64 108.3(7) . . ?
C61 C62 H62A 109.5 . . ?
C61 C62 H62B 109.5 . . ?
C61 C62 H62C 109.5 . . ?
H62A C62 H62B 109.5 . . ?
H62A C62 H62C 109.5 . . ?
H62B C62 H62C 109.5 . . ?
C61 C63 H63A 109.5 . . ?
C61 C63 H63B 109.5 . . ?
C61 C63 H63C 109.5 . . ?
H63A C63 H63B 109.5 . . ?
H63A C63 H63C 109.5 . . ?
H63B C63 H63C 109.5 . . ?
C61 C64 H64A 109.5 . . ?
C61 C64 H64B 109.5 . . ?
C61 C64 H64C 109.5 . . ?
H64A C64 H64B 109.5 . . ?
H64A C64 H64C 109.5 . . ?
H64B C64 H64C 109.5 . . ?
C60 C65 C66 106.6(7) . . ?
C60 C65 C67 109.3(8) . . ?
C60 C65 C68 115.6(7) . . ?
C67 C65 C66 107.6(8) . . ?
C68 C65 C66 109.2(8) . . ?
C68 C65 C67 108.2(8) . . ?
C65 C66 H66A 109.5 . . ?
C65 C66 H66B 109.5 . . ?
C65 C66 H66C 109.5 . . ?
H66A C66 H66B 109.5 . . ?
H66A C66 H66C 109.5 . . ?
H66B C66 H66C 109.5 . . ?
C65 C67 H67A 109.5 . . ?
C65 C67 H67B 109.5 . . ?
C65 C67 H67C 109.5 . . ?
H67A C67 H67B 109.5 . . ?
H67A C67 H67C 109.5 . . ?
H67B C67 H67C 109.5 . . ?
C65 C68 H68A 109.5 . . ?
C65 C68 H68B 109.5 . . ?
C65 C68 H68C 109.5 . . ?
H68A C68 H68B 109.5 . . ?
H68A C68 H68C 109.5 . . ?
H68B C68 H68C 109.5 . . ?

loop_
_geom_bond_atom_site_label_1
_geom_bond_atom_site_label_2
_geom_bond_distance
_geom_bond_site_symmetry_2
_geom_bond_publ_flag
Pt1 Pt2 2.8982(17) . ?
Pt1 N1 1.996(6) . ?
Pt1 N3 2.109(6) . ?
Pt1 N5 2.040(6) . ?
Pt1 C11 1.986(7) . ?
Pt2 N2 1.990(6) . ?
Pt2 N4 2.119(6) . ?
Pt2 N6 2.067(7) . ?
Pt2 C34 1.986(7) . ?
N1 C1 1.361(9) . ?
N1 C5 1.369(9) . ?
N2 C24 1.373(9) . ?
N2 C28 1.362(9) . ?
N3 N4 1.380(8) . ?
N3 C47 1.341(9) . ?
N4 C49 1.352(9) . ?
N5 N6 1.372(8) . ?
N5 C58 1.347(9) . ?
N6 C60 1.349(9) . ?
C1 H1 0.9500 . ?
C1 C2 1.391(10) . ?
C2 H2 0.9500 . ?
C2 C3 1.396(11) . ?
C3 C4 1.373(10) . ?
C3 C12 1.479(10) . ?
C4 H4 0.9500 . ?
C4 C5 1.394(10) . ?
C5 C6 1.451(9) . ?
C6 C7 1.380(9) . ?
C6 C11 1.388(9) . ?
C7 H7 0.9500 . ?
C7 C8 1.382(9) . ?
C8 C9 1.403(9) . ?
C8 C18 1.484(12) . ?
C8 C18B 1.491(10) . ?
C9 H9 0.9500 . ?
C9 C10 1.372(10) . ?
C10 H10 0.9500 . ?
C10 C11 1.382(9) . ?
C12 C13 1.392(12) . ?
C12 C17 1.374(12) . ?
C13 H13 0.9500 . ?
C13 C14 1.386(13) . ?
C14 H14 0.9500 . ?
C14 C15 1.340(15) . ?
C15 H15 0.9500 . ?
C15 C16 1.378(15) . ?
C16 H16 0.9500 . ?
C16 C17 1.383(11) . ?
C17 H17 0.9500 . ?
C18 C19 1.3900 . ?
C18 C23 1.3900 . ?
C19 H19 0.9500 . ?
C19 C20 1.3900 . ?
C20 H20 0.9500 . ?
C20 C21 1.3900 . ?
C21 H21 0.9500 . ?
C21 C22 1.3900 . ?
C22 H22 0.9500 . ?
C22 C23 1.3900 . ?
C23 H23 0.9500 . ?
C18B C19B 1.3900 . ?
C18B C23B 1.3900 . ?
C19B H19B 0.9500 . ?
C19B C20B 1.3900 . ?
C20B H20B 0.9500 . ?
C20B C21B 1.328(15) . ?
C21B H21B 0.9500 . ?
C21B C22B 1.430(14) . ?
C22B H22B 0.9500 . ?
C22B C23B 1.3900 . ?
C23B H23B 0.9500 . ?
C24 H24 0.9500 . ?
C24 C25 1.376(10) . ?
C25 H25 0.9500 . ?
C25 C26 1.390(10) . ?
C26 C27 1.397(10) . ?
C26 C35 1.474(11) . ?
C27 H27 0.9500 . ?
C27 C28 1.380(10) . ?
C28 C29 1.451(10) . ?
C29 C30 1.412(10) . ?
C29 C34 1.391(10) . ?
C30 H30 0.9500 . ?
C30 C31 1.384(11) . ?
C31 C32 1.386(11) . ?
C31 C41 1.494(11) . ?
C32 H32 0.9500 . ?
C32 C33 1.386(10) . ?
C33 H33 0.9500 . ?
C33 C34 1.373(10) . ?
C35 C36 1.392(11) . ?
C35 C40 1.383(11) . ?
C36 H36 0.9500 . ?
C36 C37 1.381(11) . ?
C37 H37 0.9500 . ?
C37 C38 1.364(12) . ?
C38 H38 0.9500 . ?
C38 C39 1.374(13) . ?
C39 H39 0.9500 . ?
C39 C40 1.385(11) . ?
C40 H40 0.9500 . ?
C41 C42 1.364(12) . ?
C41 C46 1.386(12) . ?
C42 H42 0.9500 . ?
C42 C43 1.369(13) . ?
C43 H43 0.9500 . ?
C43 C44 1.342(17) . ?
C44 H44 0.9500 . ?
C44 C45 1.388(17) . ?
C45 H45 0.9500 . ?
C45 C46 1.415(14) . ?
C46 H46 0.9500 . ?
C47 C48 1.390(11) . ?
C47 C50 1.523(10) . ?
C48 H48 0.9500 . ?
C48 C49 1.377(10) . ?
C49 C54 1.508(11) . ?
C50 C51 1.524(11) . ?
C50 C52 1.545(12) . ?
C50 C53 1.530(12) . ?
C51 H51A 0.9800 . ?
C51 H51B 0.9800 . ?
C51 H51C 0.9800 . ?
C52 H52A 0.9800 . ?
C52 H52B 0.9800 . ?
C52 H52C 0.9800 . ?
C53 H53A 0.9800 . ?
C53 H53B 0.9800 . ?
C53 H53C 0.9800 . ?
C54 C55 1.514(13) . ?
C54 C56 1.516(12) . ?
C54 C57 1.535(12) . ?
C55 H55A 0.9800 . ?
C55 H55B 0.9800 . ?
C55 H55C 0.9800 . ?
C56 H56A 0.9800 . ?
C56 H56B 0.9800 . ?
C56 H56C 0.9800 . ?
C57 H57A 0.9800 . ?
C57 H57B 0.9800 . ?
C57 H57C 0.9800 . ?
C58 C59 1.367(10) . ?
C58 C61 1.517(11) . ?
C59 H59 0.9500 . ?
C59 C60 1.369(11) . ?
C60 C65 1.509(11) . ?
C61 C62 1.518(12) . ?
C61 C63 1.527(12) . ?
C61 C64 1.534(11) . ?
C62 H62A 0.9800 . ?
C62 H62B 0.9800 . ?
C62 H62C 0.9800 . ?
C63 H63A 0.9800 . ?
C63 H63B 0.9800 . ?
C63 H63C 0.9800 . ?
C64 H64A 0.9800 . ?
C64 H64B 0.9800 . ?
C64 H64C 0.9800 . ?
C65 C66 1.557(12) . ?
C65 C67 1.552(12) . ?
C65 C68 1.514(12) . ?
C66 H66A 0.9800 . ?
C66 H66B 0.9800 . ?
C66 H66C 0.9800 . ?
C67 H67A 0.9800 . ?
C67 H67B 0.9800 . ?
C67 H67C 0.9800 . ?
C68 H68A 0.9800 . ?
C68 H68B 0.9800 . ?
C68 H68C 0.9800 . ?
